data_2220936
loop_
_publ_author_name
'Zoppi, Matteo'
'Pratesi, Giovanni'

_publ_section_title
;
 Rietveld refinement of a natural cobaltian mansfieldite from
 synchrotron data
;
_journal_coeditor_code WM2209
_journal_issue 2
_journal_name_full 'Acta Crystallographica Section E'
_journal_page_first i6
_journal_page_last i7
_journal_paper_doi 10.1107/S1600536808044127
_journal_volume 65
_journal_year 2009
_chemical_compound_source 'Mt. Cobalt, Cloncurry District, Queensland, Australia'
_chemical_formula_iupac 'Al As O4, 2H2 O'
_chemical_formula_moiety '(Al0.95 Co0.05) As O4,2(H2 O)'
_chemical_formula_sum 'Al0.95 As Co0.05 H4 O6'
_chemical_formula_weight 203.53
_chemical_name_mineral Mansfieldite
_chemical_name_systematic
;
aluminium orthoarsenate(V) dihydrate
;
_space_group_IT_number 61
_symmetry_cell_setting orthorhombic
_symmetry_space_group_name_Hall '-P 2ac 2ab'
_symmetry_space_group_name_H-M 'P b c a'
_cell_angle_alpha 90.0
_cell_angle_beta 90.0
_cell_angle_gamma 90.0
_cell_formula_units_Z 8
_cell_length_a 8.79263(11)
_cell_length_b 9.79795(10)
_cell_length_c 10.08393(11)
_cell_measurement_temperature 298
_cell_volume 868.728(17)
_computing_cell_refinement 'GSAS (Larson & Von Dreele, 2004) and EXPGUI (Toby, 2001)'
_computing_data_collection 'local image plate reading software '
_computing_data_reduction 'FIT2D (Hammersley, 1997)'
_computing_molecular_graphics 'VICS (Izumi & Dilanian, 2005)'
_computing_publication_material 'publCIF (Westrip, 2009)'
_computing_structure_refinement 'GSAS (Larson & Von Dreele, 2004) and EXPGUI (Toby, 2001)'
_computing_structure_solution 'atomic coordinates from Harrison (2000)'
_database_code_amcsd 0010489
_diffrn_ambient_temperature 298
_diffrn_measurement_device_type 'ESRF BM08 Beamline'
_diffrn_radiation_type synchrotron
_diffrn_radiation_wavelength 0.68780
_exptl_absorpt_coefficient_mu 7.25
_exptl_absorpt_correction_T_max 0.09515
_exptl_absorpt_correction_T_min 0.07184
_exptl_absorpt_correction_type cylinder
_exptl_absorpt_process_details
;
Debye-Scherrer, Term (= MU.r/wave) = 2.4540.
Correction is not refined.
;
_exptl_crystal_density_diffrn 3.112
_exptl_crystal_F_000 789
_refine_ls_goodness_of_fit_all 1.31
_refine_ls_hydrogen_treatment noref
_refine_ls_matrix_type full
_refine_ls_number_parameters 60
_refine_ls_number_restraints no
_refine_ls_shift/su_max 0.01
_refine_ls_structure_factor_coef Inet
_refine_ls_weighting_details 'w = 1/[Y~i~]'
_refine_ls_weighting_scheme calc
_reflns_number_total 998
_cod_data_source_file wm2209.cif
_cod_data_source_block I
_cod_original_cell_volume 868.728(16)
_cod_original_formula_sum 'Al0.95 As1 Co0.05 H4 O6'
_cod_database_code 2220936

loop_
_symmetry_equiv_pos_site_id
_space_group_symop_operation_xyz
1 +x,+y,+z
2 -x+1/2,+y+1/2,+z
3 +x,-y+1/2,+z+1/2
4 -x+1/2,-y,+z+1/2
-1 -x,-y,-z
-2 +x+1/2,-y+1/2,-z
-3 -x,+y+1/2,-z+1/2
-4 +x+1/2,+y,-z+1/2

loop_
_atom_site_label
_atom_site_fract_x
_atom_site_fract_y
_atom_site_fract_z
_atom_site_U_iso_or_equiv
_atom_site_thermal_displace_type
_atom_site_occupancy
Al1 0.1478(3) 0.18068(16) 0.12682(18) 0.0087(5) Uiso 0.95
Co1 0.1478(3) 0.18068(16) 0.12682(18) 0.0087(5) Uiso 0.05
As2 0.03632(9) -0.13857(6) 0.15042(6) 0.00875(18) Uiso 1.0
O1 0.0106(4) 0.0308(3) 0.1440(3) 0.0055(8) Uiso 1.0
O2 0.0003(5) -0.1986(3) 0.3005(3) 0.0077(12) Uiso 1.0
O3 0.2208(5) -0.1729(4) 0.1105(3) 0.0086(12) Uiso 1.0
O4 -0.0815(5) -0.2171(3) 0.0434(4) 0.0063(11) Uiso 1.0
O5w 0.2296(5) 0.1244(4) 0.2939(3) 0.0182(12) Uiso 1.0
O6w 0.3186(4) 0.0696(4) 0.0559(3) 0.0164(12) Uiso 1.0
H51 0.19 0.17 0.354 0.08 Uiso 1.0
H52 0.309 0.114 0.301 0.036 Uiso 1.0
H61 0.347 0.093 -0.01 0.033 Uiso 1.0
H62 0.295 -0.023 0.053 0.047 Uiso 1.0

loop_
_atom_type_symbol
_atom_type_scat_dispersion_real
_atom_type_scat_dispersion_imag
_atom_type_scat_source
Al 0.000 0.000 International_Tables_Vol_C
Co 0.000 0.000 International_Tables_Vol_C
Cu 0.000 0.000 International_Tables_Vol_C
Fe 0.000 0.000 International_Tables_Vol_C
Zn 0.000 0.000 International_Tables_Vol_C
As 0.000 0.000 International_Tables_Vol_C
P 0.000 0.000 International_Tables_Vol_C
O 0.000 0.000 International_Tables_Vol_C
H 0.000 0.000 International_Tables_Vol_C

loop_
_geom_angle_atom_site_label_1
_geom_angle_atom_site_label_2
_geom_angle_atom_site_label_3
_geom_angle_site_symmetry_1
_geom_angle_site_symmetry_2
_geom_angle_site_symmetry_3
_geom_angle
_geom_angle_publ_flag
O1 Al1 O2 1_555 . -3_566 90.64(19) n
O1 Al1 O3 1_555 . 2_555 179.4743(18) n
O1 Al1 O4 1_555 . -1_555 91.93(18) n
O1 Al1 O5w 1_555 . 1_555 86.31(15) n
O1 Al1 O6w 1_555 . 1_555 95.09(18) n
O2 Al1 O3 -3_566 . 2_555 88.84(18) n
O2 Al1 O4 -3_566 . -1_555 91.28(18) n
O2 Al1 O5w -3_566 . 1_555 95.56(17) n
O2 Al1 O6w -3_566 . 1_555 173.9(2) n
O3 Al1 O4 2_555 . -1_555 87.99(19) n
O3 Al1 O5w 2_555 . 1_555 93.84(18) n
O3 Al1 O6w 2_555 . 1_555 85.4(2) n
O4 Al1 O5w -1_555 . 1_555 172.94(19) n
O4 Al1 O6w -1_555 . 1_555 90.54(17) n
O5w Al1 O6w 1_555 . 1_555 82.82(17) n
O1 As2 O2 1_555 . 1_555 111.20(17) n
O1 As2 O3 1_555 . 1_555 108.35(18) n
O1 As2 O4 1_555 . 1_555 110.18(18) n
O2 As2 O3 1_555 . 1_555 109.2(2) n
O2 As2 O4 1_555 . 1_555 107.83(19) n
O3 As2 O4 1_555 . 1_555 110.13(18) n
Al1 O1 As2 1_555 . 1_555 132.9(2) n
Al1 O2 As2 -3_455 . 1_555 134.7(2) n
Al1 O3 As2 2_545 . 1_555 136.6(2) n
Al1 O4 As2 -1_555 . 1_555 134.6(2) n
Al1 O5w H51 1_555 . 1_555 109.3(3) n
Al1 O5w H52 1_555 . 1_555 120.0(3) n
H51 O5w H52 1_555 . 1_555 114.6 n
Al1 O6w H61 1_555 . 1_555 113.9(4) n
Al1 O6w H62 1_555 . 1_555 112.1(3) n
H61 O6w H62 1_555 . 1_555 110.3 n

loop_
_geom_bond_atom_site_label_1
_geom_bond_atom_site_label_2
_geom_bond_site_symmetry_1
_geom_bond_site_symmetry_2
_geom_bond_distance
_geom_bond_publ_flag
Al1 O1 . 1_555 1.908(4) y
Al1 O2 . -3_555 1.906(4) y
Al1 O3 . 2_555 1.850(4) y
Al1 O4 . -1_555 1.848(4) y
Al1 O5w . 1_555 1.914(4) y
Al1 O6w . 1_555 1.988(4) y
As2 O1 . 1_555 1.676(3) y
As2 O2 . 1_555 1.654(3) y
As2 O3 . 1_555 1.704(4) y
As2 O4 . 1_555 1.682(4) y
O5W H51 . 1_555 0.8295 n
O5W H52 . 1_555 0.709 n
O6W H61 . 1_555 0.746 n
O6W H62 . 1_555 0.931 n
O1 H52 . -4_455 2.028 n
O3 H62 . 1_555 1.709 n
O4 H51 . -3_545 1.790 n

loop_
_geom_hbond_atom_site_label_D
_geom_hbond_atom_site_label_H
_geom_hbond_atom_site_label_A
_geom_hbond_site_symmetry_D
_geom_hbond_site_symmetry_H
_geom_hbond_site_symmetry_A
_geom_hbond_distance_DH
_geom_hbond_distance_HA
_geom_hbond_distance_DA
_geom_hbond_angle_DHA
_geom_hbond_publ_flag
O5w H51 O4 . . -3_555 0.8295 1.784 2.607(5) 168.2(3) y
O5w H52 O1 . . -4_656 0.709 2.028 2.614(5) 161.0(3) y
O6w H62 O3 . . . 0.931 1.709 2.587(5) 155.8(3) y

loop_
_cod_related_entry_id
_cod_related_entry_database
_cod_related_entry_code
1 AMCSD 0010489
